data_4330302
loop_
_publ_author_name
'Yan-Xi Tan'
'Yan-Ping He'
'Jian Zhang'

_publ_section_title
;
 Tuning MOF Stability and Porosity via Adding Rigid Pillars
;
_journal_name_full 'Inorganic Chemistry'
_journal_page_first 9649
_journal_page_last 9654
_journal_paper_doi 10.1021/ic300778m
_journal_volume 51
_journal_year 2012
_chemical_formula_sum 'C41 H24 N3 O11 Zn2'
_chemical_formula_weight 865.41
_chemical_name_systematic
; 
 ? 
;
_space_group_IT_number 54
_symmetry_cell_setting orthorhombic
_symmetry_space_group_name_Hall '-P 2a 2ac'
_symmetry_space_group_name_H-M 'P c c a'
_atom_sites_solution_hydrogens geom
_atom_sites_solution_primary direct
_atom_sites_solution_secondary difmap
_audit_creation_method SHELXL-97
_cell_angle_alpha 90.00
_cell_angle_beta 90.00
_cell_angle_gamma 90.00
_cell_formula_units_Z 4
_cell_length_a 16.7758(6)
_cell_length_b 11.0644(3)
_cell_length_c 22.4317(8)
_cell_measurement_reflns_used 2075
_cell_measurement_temperature 293(2)
_cell_measurement_theta_max 25.51
_cell_measurement_theta_min 2.36
_cell_volume 4163.6(2)
_computing_structure_refinement 'SHELXL-97 (Sheldrick, 1997)'
_computing_structure_solution 'SHELXS-97 (Sheldrick, 1990)'
_diffrn_ambient_temperature 293(2)
_diffrn_detector_area_resol_mean none
_diffrn_measured_fraction_theta_full 0.764
_diffrn_measured_fraction_theta_max 0.764
_diffrn_measurement_device_type 'Bruker P4'
_diffrn_measurement_method '\w scans'
_diffrn_radiation_monochromator graphite
_diffrn_radiation_source 'fine-focus sealed tube'
_diffrn_radiation_type MoK\a
_diffrn_radiation_wavelength 0.71073
_diffrn_reflns_av_R_equivalents 0.0246
_diffrn_reflns_av_sigmaI/netI 0.0369
_diffrn_reflns_limit_h_max 13
_diffrn_reflns_limit_h_min -18
_diffrn_reflns_limit_k_max 12
_diffrn_reflns_limit_k_min -13
_diffrn_reflns_limit_l_max 26
_diffrn_reflns_limit_l_min -19
_diffrn_reflns_number 7219
_diffrn_reflns_theta_full 25.71
_diffrn_reflns_theta_max 25.71
_diffrn_reflns_theta_min 2.38
_diffrn_standards_decay_% none
_diffrn_standards_interval_count none
_diffrn_standards_interval_time none
_diffrn_standards_number none
_exptl_absorpt_coefficient_mu 1.203
_exptl_absorpt_correction_T_max 1.0000
_exptl_absorpt_correction_T_min 0.8635
_exptl_absorpt_correction_type multi-scan
_exptl_crystal_colour colorless
_exptl_crystal_density_diffrn 1.380
_exptl_crystal_description Prism
_exptl_crystal_F_000 1528
_exptl_crystal_size_max 0.20
_exptl_crystal_size_mid 0.16
_exptl_crystal_size_min 0.14
_refine_diff_density_max 1.408
_refine_diff_density_min -0.618
_refine_diff_density_rms 0.164
_refine_ls_extinction_coef 0.0053(8)
_refine_ls_extinction_expression Fc^*^=kFc[1+0.001xFc^2^\l^3^/sin(2\q)]^-1/4^
_refine_ls_extinction_method SHELXL
_refine_ls_goodness_of_fit_ref 1.088
_refine_ls_hydrogen_treatment none
_refine_ls_matrix_type full
_refine_ls_number_parameters 250
_refine_ls_number_reflns 3044
_refine_ls_number_restraints 9
_refine_ls_restrained_S_all 1.146
_refine_ls_R_factor_all 0.0714
_refine_ls_R_factor_gt 0.0558
_refine_ls_shift/su_max 0.006
_refine_ls_shift/su_mean 0.000
_refine_ls_structure_factor_coef Fsqd
_refine_ls_weighting_details 'calc w=1/[\s^2^(Fo^2^)+(0.1076P)^2^+4.3913P] where P=(Fo^2^+2Fc^2^)/3'
_refine_ls_weighting_scheme calc
_refine_ls_wR_factor_gt 0.1597
_refine_ls_wR_factor_ref 0.1780
_reflns_number_gt 2379
_reflns_number_total 3044
_reflns_threshold_expression >2sigma(I)
_cod_data_source_file ic300778m_si_002_2.cif
_cod_data_source_block 2
_cod_database_code 4330302

loop_
_symmetry_equiv_pos_as_xyz
'x, y, z'
'-x+1/2, -y, z'
'x+1/2, -y, -z+1/2'
'-x, y, -z+1/2'
'-x, -y, -z'
'x-1/2, y, -z'
'-x-1/2, y, z-1/2'
'x, -y, z-1/2'

loop_
_atom_site_label
_atom_site_type_symbol
_atom_site_fract_x
_atom_site_fract_y
_atom_site_fract_z
_atom_site_U_iso_or_equiv
_atom_site_adp_type
_atom_site_occupancy
_atom_site_symmetry_multiplicity
_atom_site_calc_flag
_atom_site_refinement_flags
Zn1 Zn -0.05903(4) 0.09374(5) -0.00876(3) 0.0378(3) Uani 1 1 d .
O1 O -0.0045(3) 0.1500(4) 0.0678(2) 0.0649(12) Uani 1 1 d .
O2 O 0.4652(2) 0.1670(4) 0.4467(2) 0.0646(13) Uani 1 1 d .
O3 O 0.0864(3) 0.0061(4) 0.08106(18) 0.0634(12) Uani 1 1 d .
O4 O 0.3736(2) 0.0252(3) 0.46142(19) 0.0540(11) Uani 1 1 d .
O6 O 0.1847(3) 0.3663(4) 0.2861(2) 0.0741(15) Uani 1 1 d .
N1 N -0.1307(3) 0.2402(4) -0.0199(2) 0.0429(12) Uani 1 1 d .
C1 C -0.2519(4) 0.3362(5) -0.0469(3) 0.068(2) Uani 1 1 d .
H1A H -0.3027 0.3297 -0.0633 0.082 Uiso 1 1 calc R
C2 C 0.0918(4) 0.3460(5) 0.2095(3) 0.0572(17) Uani 1 1 d .
H2A H 0.0700 0.4195 0.2213 0.069 Uiso 1 1 calc R
C3 C 0.2077(4) 0.2193(5) 0.3631(3) 0.0634(18) Uani 1 1 d .
H3A H 0.1541 0.1978 0.3624 0.076 Uiso 1 1 calc R
C5 C 0.1886(4) 0.1899(5) 0.2218(3) 0.0623(18) Uani 1 1 d .
H5A H 0.2322 0.1582 0.2421 0.075 Uiso 1 1 calc R
C6 C 0.3124(4) 0.3473(5) 0.3293(3) 0.0583(17) Uani 1 1 d .
H6A H 0.3298 0.4115 0.3058 0.070 Uiso 1 1 calc R
C7 C 0.0551(3) 0.1047(5) 0.0939(3) 0.0454(15) Uani 1 1 d .
C8 C 0.1558(4) 0.2996(5) 0.2390(3) 0.0524(15) Uani 1 1 d .
C9 C 0.1555(4) 0.1289(5) 0.1745(3) 0.0560(16) Uani 1 1 d .
H9A H 0.1775 0.0555 0.1626 0.067 Uiso 1 1 calc R
C10 C -0.1485(4) 0.4508(6) -0.0043(4) 0.078(2) Uani 1 1 d .
H10A H -0.1272 0.5237 0.0088 0.093 Uiso 1 1 calc R
C12 C -0.1052(4) 0.3463(6) -0.0012(4) 0.075(2) Uani 1 1 d .
H12A H -0.0543 0.3503 0.0152 0.090 Uiso 1 1 calc R
C14 C 0.3645(4) 0.2885(5) 0.3680(3) 0.0538(16) Uani 1 1 d .
H14A H 0.4173 0.3138 0.3705 0.065 Uiso 1 1 calc R
C16 C 0.3970(4) 0.1239(5) 0.4403(3) 0.0438(14) Uani 1 1 d .
C18 C 0.2352(4) 0.3087(5) 0.3265(3) 0.0522(16) Uani 1 1 d .
C19 C 0.0903(3) 0.1745(5) 0.1441(3) 0.0425(13) Uani 1 1 d .
C23 C 0.3390(3) 0.1937(4) 0.4025(2) 0.0402(13) Uani 1 1 d .
C24 C 0.0593(4) 0.2843(5) 0.1623(3) 0.0560(17) Uani 1 1 d .
H24A H 0.0158 0.3168 0.1423 0.067 Uiso 1 1 calc R
C25 C -0.2251(4) 0.4453(5) -0.0275(3) 0.0496(15) Uani 1 1 d .
C26 C -0.2036(4) 0.2343(5) -0.0424(3) 0.0610(19) Uani 1 1 d .
H26A H -0.2229 0.1602 -0.0555 0.073 Uiso 1 1 calc R
C27 C 0.2593(3) 0.1614(5) 0.4008(3) 0.0507(15) Uani 1 1 d .
H27A H 0.2407 0.1001 0.4255 0.061 Uiso 1 1 calc R
C32 C 0.0000 0.6050(9) 0.2500 0.073(3) Uiso 1 2 d SD
C30 C 0.0000 0.8165(14) 0.2500 0.124(5) Uiso 1 2 d SD
C31 C 0.087(2) 0.743(2) 0.1783(15) 0.30(2) Uiso 0.50 1 d PD
O7 O 0.0000 0.930(2) 0.2500 0.450(17) Uiso 1 2 d SD
N2 N 0.0278(12) 0.7129(15) 0.2258(9) 0.183(9) Uiso 0.50 1 d PD

loop_
_atom_site_aniso_label
_atom_site_aniso_U_11
_atom_site_aniso_U_22
_atom_site_aniso_U_33
_atom_site_aniso_U_23
_atom_site_aniso_U_13
_atom_site_aniso_U_12
Zn1 0.0420(5) 0.0297(4) 0.0418(5) 0.0024(3) 0.0013(3) 0.0218(3)
O1 0.067(3) 0.064(3) 0.063(3) -0.009(2) -0.019(2) 0.024(2)
O2 0.050(3) 0.058(2) 0.086(3) 0.020(2) -0.022(2) -0.019(2)
O3 0.086(3) 0.054(2) 0.050(2) -0.012(2) -0.014(2) 0.025(2)
O4 0.054(2) 0.043(2) 0.065(3) 0.014(2) -0.013(2) -0.0151(19)
O6 0.095(4) 0.044(2) 0.084(3) -0.015(2) -0.042(3) 0.013(2)
N1 0.044(3) 0.029(2) 0.055(3) -0.001(2) -0.001(2) 0.019(2)
C1 0.050(4) 0.049(4) 0.105(6) -0.014(4) -0.035(4) 0.025(3)
C2 0.061(4) 0.037(3) 0.073(5) -0.008(3) -0.013(3) 0.015(3)
C3 0.046(4) 0.054(4) 0.091(5) -0.001(4) -0.014(4) -0.008(3)
C5 0.064(4) 0.047(3) 0.076(5) -0.006(3) -0.025(4) 0.021(3)
C6 0.076(5) 0.037(3) 0.062(4) 0.013(3) -0.004(3) -0.009(3)
C7 0.054(4) 0.042(3) 0.041(3) 0.001(3) 0.003(3) 0.010(3)
C8 0.063(4) 0.037(3) 0.057(4) -0.001(3) -0.014(3) 0.005(3)
C9 0.062(4) 0.046(3) 0.060(4) -0.006(3) -0.010(3) 0.021(3)
C10 0.060(5) 0.030(3) 0.143(8) -0.012(4) -0.018(4) 0.019(3)
C12 0.051(4) 0.039(4) 0.135(7) -0.001(4) -0.026(4) 0.019(3)
C14 0.047(4) 0.049(3) 0.066(4) 0.012(3) -0.002(3) -0.011(3)
C16 0.049(4) 0.040(3) 0.042(3) -0.004(3) 0.000(3) -0.014(3)
C18 0.061(4) 0.033(3) 0.062(4) -0.004(3) -0.020(3) 0.004(3)
C19 0.044(3) 0.039(3) 0.045(3) 0.002(3) 0.001(3) 0.004(3)
C23 0.042(3) 0.037(3) 0.041(3) -0.002(3) -0.003(2) -0.009(3)
C24 0.055(4) 0.051(4) 0.062(4) 0.000(3) -0.012(3) 0.016(3)
C25 0.048(4) 0.034(3) 0.067(4) -0.002(3) -0.001(3) 0.025(3)
C26 0.064(4) 0.036(3) 0.083(5) -0.012(3) -0.023(4) 0.025(3)
C27 0.049(4) 0.042(3) 0.061(4) 0.010(3) -0.002(3) -0.012(3)

loop_
_atom_type_symbol
_atom_type_description
_atom_type_scat_dispersion_real
_atom_type_scat_dispersion_imag
_atom_type_scat_source
C C 0.0033 0.0016 'International Tables Vol C Tables 4.2.6.8 and 6.1.1.4'
H H 0.0000 0.0000 'International Tables Vol C Tables 4.2.6.8 and 6.1.1.4'
N N 0.0061 0.0033 'International Tables Vol C Tables 4.2.6.8 and 6.1.1.4'
O O 0.0106 0.0060 'International Tables Vol C Tables 4.2.6.8 and 6.1.1.4'
Zn Zn 0.2839 1.4301 'International Tables Vol C Tables 4.2.6.8 and 6.1.1.4'

loop_
_geom_angle_atom_site_label_1
_geom_angle_atom_site_label_2
_geom_angle_atom_site_label_3
_geom_angle
_geom_angle_site_symmetry_1
_geom_angle_site_symmetry_3
O3 Zn1 O4 86.50(18) 5 3_455
O3 Zn1 O2 90.0(2) 5 7_655
O4 Zn1 O2 160.86(15) 3_455 7_655
O3 Zn1 N1 101.71(18) 5 .
O4 Zn1 N1 104.59(17) 3_455 .
O2 Zn1 N1 94.55(17) 7_655 .
O3 Zn1 O1 160.99(16) 5 .
O4 Zn1 O1 90.40(18) 3_455 .
O2 Zn1 O1 86.85(19) 7_655 .
N1 Zn1 O1 97.23(18) . .
O3 Zn1 Zn1 82.67(11) 5 5
O4 Zn1 Zn1 81.12(11) 3_455 5
O2 Zn1 Zn1 79.78(11) 7_655 5
N1 Zn1 Zn1 172.90(14) . 5
O1 Zn1 Zn1 78.32(11) . 5
C7 O1 Zn1 128.6(4) . .
C16 O2 Zn1 127.9(4) . 7_656
C7 O3 Zn1 124.8(4) . 5
C16 O4 Zn1 126.0(4) . 3
C8 O6 C18 117.9(4) . .
C12 N1 C26 117.7(5) . .
C12 N1 Zn1 118.6(4) . .
C26 N1 Zn1 123.6(4) . .
C25 C1 C26 120.1(6) . .
C25 C1 H1A 120.0 . .
C26 C1 H1A 120.0 . .
C8 C2 C24 120.0(5) . .
C8 C2 H2A 120.0 . .
C24 C2 H2A 120.0 . .
C18 C3 C27 119.7(6) . .
C18 C3 H3A 120.1 . .
C27 C3 H3A 120.1 . .
C9 C5 C8 118.9(6) . .
C9 C5 H5A 120.5 . .
C8 C5 H5A 120.5 . .
C18 C6 C14 118.5(6) . .
C18 C6 H6A 120.8 . .
C14 C6 H6A 120.8 . .
O3 C7 O1 125.1(6) . .
O3 C7 C19 117.5(5) . .
O1 C7 C19 117.3(5) . .
C2 C8 O6 116.6(5) . .
C2 C8 C5 120.6(6) . .
O6 C8 C5 122.8(5) . .
C5 C9 C19 121.3(5) . .
C5 C9 H9A 119.3 . .
C19 C9 H9A 119.3 . .
C12 C10 C25 118.3(6) . .
C12 C10 H10A 120.8 . .
C25 C10 H10A 120.8 . .
N1 C12 C10 124.3(6) . .
N1 C12 H12A 117.8 . .
C10 C12 H12A 117.8 . .
C23 C14 C6 120.9(6) . .
C23 C14 H14A 119.6 . .
C6 C14 H14A 119.6 . .
O2 C16 O4 125.2(6) . .
O2 C16 C23 117.5(5) . .
O4 C16 C23 117.3(5) . .
C6 C18 C3 121.4(6) . .
C6 C18 O6 117.6(6) . .
C3 C18 O6 121.1(6) . .
C24 C19 C9 118.1(5) . .
C24 C19 C7 122.0(5) . .
C9 C19 C7 119.8(5) . .
C14 C23 C27 118.9(5) . .
C14 C23 C16 120.6(5) . .
C27 C23 C16 120.5(5) . .
C2 C24 C19 121.1(6) . .
C2 C24 H24A 119.5 . .
C19 C24 H24A 119.5 . .
C1 C25 C10 117.8(5) . .
C1 C25 C25 122.8(7) . 2_465
C10 C25 C25 119.4(6) . 2_465
N1 C26 C1 121.7(6) . .
N1 C26 H26A 119.1 . .
C1 C26 H26A 119.1 . .
C3 C27 C23 120.4(5) . .
C3 C27 H27A 119.8 . .
C23 C27 H27A 119.8 . .
N2 C32 N2 61.9(15) 4 .
O7 C30 N2 148.0(8) . .
O7 C30 N2 148.0(8) . 4
N2 C30 N2 64.0(15) . 4
C30 N2 C32 117.1(14) . .
C30 N2 N2 58.0(8) . 4
C32 N2 N2 59.1(8) . 4
C30 N2 C31 109.3(14) . .
C32 N2 C31 133.6(17) . .
N2 N2 C31 167.1(14) 4 .

loop_
_geom_bond_atom_site_label_1
_geom_bond_atom_site_label_2
_geom_bond_distance
_geom_bond_site_symmetry_2
Zn1 O3 2.016(4) 5
Zn1 O4 2.033(4) 3_455
Zn1 O2 2.033(4) 7_655
Zn1 N1 2.033(4) .
Zn1 O1 2.043(4) .
Zn1 Zn1 2.8948(10) 5
O1 C7 1.261(7) .
O2 C16 1.247(7) .
O2 Zn1 2.033(4) 7_656
O3 C7 1.244(6) .
O3 Zn1 2.016(4) 5
O4 C16 1.254(6) .
O4 Zn1 2.033(4) 3
O6 C8 1.377(7) .
O6 C18 1.395(7) .
N1 C12 1.318(8) .
N1 C26 1.324(7) .
C1 C25 1.360(8) .
C1 C26 1.393(8) .
C1 H1A 0.9300 .
C2 C8 1.362(8) .
C2 C24 1.371(9) .
C2 H2A 0.9300 .
C3 C18 1.366(9) .
C3 C27 1.370(8) .
C3 H3A 0.9300 .
C5 C9 1.376(9) .
C5 C8 1.386(8) .
C5 H5A 0.9300 .
C6 C18 1.365(8) .
C6 C14 1.394(8) .
C6 H6A 0.9300 .
C7 C19 1.488(8) .
C9 C19 1.385(8) .
C9 H9A 0.9300 .
C10 C12 1.368(9) .
C10 C25 1.386(10) .
C10 H10A 0.9300 .
C12 H12A 0.9300 .
C14 C23 1.372(7) .
C14 H14A 0.9300 .
C16 C23 1.504(8) .
C19 C24 1.383(8) .
C23 C27 1.385(7) .
C24 H24A 0.9300 .
C25 C25 1.472(10) 2_465
C26 H26A 0.9300 .
C27 H27A 0.9300 .
C32 N2 1.392(14) 4
C32 N2 1.392(14) .
C30 O7 1.251(19) .
C30 N2 1.352(15) .
C30 N2 1.352(15) 4
C31 N2 1.497(16) .
N2 N2 1.43(3) 4
